data_2207985
loop_
_publ_author_name
'Li, Chun'
'Twamley, Brendan'
'Natale, Nicholas R.'

_publ_section_title
;Ethyl
 3-(10-chloroanthracenyl)-5-(1-phenyl-2-hydroxyethenyl)isoxazole-4-carboxylate:
 an enol produced by Dess--Martin oxidation
;
_journal_coeditor_code BV6042
_journal_issue 2
_journal_name_full 'Acta Crystallographica Section E'
_journal_page_first o854
_journal_page_last o856
_journal_paper_doi 10.1107/S1600536806002698
_journal_volume 62
_journal_year 2006
_chemical_formula_iupac 'C28 H20 Cl N O4'
_chemical_formula_moiety 'C28 H20 Cl N O4'
_chemical_formula_sum 'C28 H20 Cl N O4'
_chemical_formula_weight 469.90
_chemical_melting_point 192.8(3)
_chemical_name_common
;
Ethyl
3-(10-chloroanthracenyl)-5-(1-phenyl-2-hydroxyethenyl)isoxazole-4-carboxylate
;
_chemical_name_systematic
;
Ethyl
3-(10-chloroanthracenyl)-5-(1-phenyl-2-hydroxyethenyl)isoxazole-4-carboxylate
;
_space_group_IT_number 14
_symmetry_cell_setting monoclinic
_symmetry_space_group_name_Hall '-P 2yn'
_symmetry_space_group_name_H-M 'P 1 21/n 1'
_atom_sites_solution_hydrogens geom
_atom_sites_solution_primary direct
_atom_sites_solution_secondary difmap
_audit_creation_method SHELXL-97
_cell_angle_alpha 90.00
_cell_angle_beta 92.069(2)
_cell_angle_gamma 90.00
_cell_formula_units_Z 4
_cell_length_a 10.6621(12)
_cell_length_b 15.5874(17)
_cell_length_c 13.2180(15)
_cell_measurement_reflns_used 7425
_cell_measurement_temperature 87(2)
_cell_measurement_theta_max 30.02
_cell_measurement_theta_min 2.31
_cell_volume 2195.3(4)
_computing_cell_refinement 'SAINT-Plus (Bruker, 2001)'
_computing_data_collection 'SMART  (Bruker, 2001)'
_computing_data_reduction SAINT-Plus
_computing_molecular_graphics 'XP in SHELXTL'
_computing_publication_material 'XCIF  in SHELXTL'
_computing_structure_refinement 'XL in SHELXTL'
_computing_structure_solution 'XS in SHELXTL (Bruker, 2001)'
_diffrn_ambient_temperature 87(2)
_diffrn_detector_area_resol_mean 8.3
_diffrn_measured_fraction_theta_full 0.999
_diffrn_measured_fraction_theta_max 0.999
_diffrn_measurement_device_type 'Bruker/Siemens SMART APEX'
_diffrn_measurement_method \w
_diffrn_radiation_monochromator graphite
_diffrn_radiation_source 'normal-focus sealed tube'
_diffrn_radiation_type MoK\a
_diffrn_radiation_wavelength 0.71073
_diffrn_reflns_av_R_equivalents 0.0207
_diffrn_reflns_av_sigmaI/netI 0.0138
_diffrn_reflns_limit_h_max 12
_diffrn_reflns_limit_h_min -12
_diffrn_reflns_limit_k_max 18
_diffrn_reflns_limit_k_min -18
_diffrn_reflns_limit_l_max 15
_diffrn_reflns_limit_l_min -15
_diffrn_reflns_number 32656
_diffrn_reflns_theta_full 25.25
_diffrn_reflns_theta_max 25.25
_diffrn_reflns_theta_min 2.02
_diffrn_standards_number 0
_exptl_absorpt_coefficient_mu 0.212
_exptl_absorpt_correction_T_max 0.9609
_exptl_absorpt_correction_T_min 0.9126
_exptl_absorpt_correction_type multi-scan
_exptl_absorpt_process_details '(SADABS; Bruker, 2001)'
_exptl_crystal_colour 'pale yellow'
_exptl_crystal_density_diffrn 1.422
_exptl_crystal_density_method 'not measured'
_exptl_crystal_description parellelepiped
_exptl_crystal_F_000 976
_exptl_crystal_size_max 0.44
_exptl_crystal_size_mid 0.41
_exptl_crystal_size_min 0.19
_refine_diff_density_max 0.289
_refine_diff_density_min -0.444
_refine_ls_extinction_method none
_refine_ls_goodness_of_fit_ref 1.045
_refine_ls_hydrogen_treatment mixed
_refine_ls_matrix_type full
_refine_ls_number_parameters 312
_refine_ls_number_reflns 3975
_refine_ls_number_restraints 0
_refine_ls_restrained_S_all 1.045
_refine_ls_R_factor_all 0.0364
_refine_ls_R_factor_gt 0.0346
_refine_ls_shift/su_max 0.001
_refine_ls_shift/su_mean 0.000
_refine_ls_structure_factor_coef Fsqd
_refine_ls_weighting_details 'calc w=1/[\s^2^(Fo^2^)+(0.0505P)^2^+1.2473P] where P=(Fo^2^+2Fc^2^)/3'
_refine_ls_weighting_scheme calc
_refine_ls_wR_factor_gt 0.0935
_refine_ls_wR_factor_ref 0.0953
_reflns_number_gt 3724
_reflns_number_total 3975
_reflns_threshold_expression I>2\s(I)
_cod_data_source_file bv6042.cif
_cod_data_source_block I
_cod_depositor_comments
;
The following automatic conversions were performed:

'_chemical_melting_point' value '192.5-193.0' was changed to
'192.8(3)' - the average value was taken and precision was estimated.

Automatic conversion script
Id: cif_fix_values 1646 2011-03-28 12:23:43Z adriana 

The following automatic conversions were performed:

'_chemical_melting_point' value '192.5-193.0' was changed to
'192.8(3)' - the average value was taken and precision was estimated.

Automatic conversion script
Id: cif_fix_values 1715 2011-07-08 13:25:40Z adriana 
;
_cod_original_sg_symbol_H-M 'P 21/n'
_cod_database_code 2207985
_cod_database_fobs_code 2207985

loop_
_symmetry_equiv_pos_as_xyz
'x, y, z'
'-x+1/2, y+1/2, -z+1/2'
'-x, -y, -z'
'x-1/2, -y-1/2, z-1/2'

loop_
_atom_site_label
_atom_site_fract_x
_atom_site_fract_y
_atom_site_fract_z
_atom_site_U_iso_or_equiv
_atom_site_adp_type
_atom_site_calc_flag
_atom_site_refinement_flags
_atom_site_occupancy
_atom_site_type_symbol
C1 0.86779(14) 0.14531(10) 0.71931(12) 0.0248(3) Uani d . 1 C
C2 0.87652(13) 0.22790(10) 0.75979(11) 0.0230(3) Uani d . 1 C
C3 0.92284(14) 0.24570(11) 0.86064(12) 0.0289(4) Uani d . 1 C
H3 0.9460 0.1995 0.9043 0.035 Uiso calc R 1 H
C4 0.93422(16) 0.32753(12) 0.89475(12) 0.0327(4) Uani d . 1 C
H4 0.9662 0.3379 0.9617 0.039 Uiso calc R 1 H
C5 0.89906(15) 0.39762(12) 0.83182(12) 0.0305(4) Uani d . 1 C
H5 0.9090 0.4546 0.8563 0.037 Uiso calc R 1 H
C6 0.85105(14) 0.38383(10) 0.73635(11) 0.0243(3) Uani d . 1 C
H6 0.8251 0.4314 0.6958 0.029 Uiso calc R 1 H
C7 0.83898(13) 0.29898(10) 0.69609(11) 0.0209(3) Uani d . 1 C
C8 0.79450(13) 0.28320(9) 0.59629(11) 0.0191(3) Uani d . 1 C
C9 0.78998(13) 0.20011(9) 0.55620(11) 0.0211(3) Uani d . 1 C
C10 0.75121(14) 0.18369(10) 0.45362(12) 0.0249(3) Uani d . 1 C
H10 0.7246 0.2301 0.4115 0.030 Uiso calc R 1 H
C11 0.75157(16) 0.10299(10) 0.41505(13) 0.0318(4) Uani d . 1 C
H11 0.7256 0.0935 0.3465 0.038 Uiso calc R 1 H
C12 0.79061(18) 0.03282(11) 0.47677(14) 0.0365(4) Uani d . 1 C
H12 0.7910 -0.0234 0.4490 0.044 Uiso calc R 1 H
C13 0.82733(16) 0.04513(10) 0.57488(14) 0.0319(4) Uani d . 1 C
H13 0.8527 -0.0027 0.6151 0.038 Uiso calc R 1 H
C14 0.82862(14) 0.12865(10) 0.61877(12) 0.0245(3) Uani d . 1 C
C15 0.75601(13) 0.35870(9) 0.53314(10) 0.0179(3) Uani d . 1 C
C16 0.83039(13) 0.41102(9) 0.46936(10) 0.0174(3) Uani d . 1 C
C17 0.75277(13) 0.47873(9) 0.44322(10) 0.0177(3) Uani d . 1 C
C18 0.76851(13) 0.55975(9) 0.38909(10) 0.0184(3) Uani d . 1 C
C19 0.67292(13) 0.61599(9) 0.37961(10) 0.0197(3) Uani d . 1 C
H19 0.5936 0.5955 0.3994 0.024 Uiso calc R 1 H
C20 0.67500(14) 0.70446(9) 0.34287(10) 0.0197(3) Uani d . 1 C
C21 0.56174(14) 0.75024(10) 0.34302(11) 0.0223(3) Uani d . 1 C
H21 0.4871 0.7215 0.3609 0.027 Uiso calc R 1 H
C22 0.55641(15) 0.83638(10) 0.31772(11) 0.0242(3) Uani d . 1 C
H22 0.4787 0.8662 0.3184 0.029 Uiso calc R 1 H
C23 0.66485(15) 0.87916(9) 0.29132(11) 0.0242(3) Uani d . 1 C
H23 0.6620 0.9385 0.2751 0.029 Uiso calc R 1 H
C24 0.77734(15) 0.83449(10) 0.28885(12) 0.0257(3) Uani d . 1 C
H24 0.8512 0.8634 0.2697 0.031 Uiso calc R 1 H
C25 0.78330(14) 0.74817(9) 0.31397(11) 0.0233(3) Uani d . 1 C
H25 0.8609 0.7185 0.3116 0.028 Uiso calc R 1 H
C26 0.95787(13) 0.39255(9) 0.43653(10) 0.0176(3) Uani d . 1 C
C27 1.10866(14) 0.28141(10) 0.41952(12) 0.0242(3) Uani d . 1 C
H27A 1.1774 0.2992 0.4673 0.029 Uiso calc R 1 H
H27B 1.1257 0.3041 0.3514 0.029 Uiso calc R 1 H
C28 1.09598(19) 0.18542(13) 0.41719(18) 0.0484(5) Uani d . 1 C
H28A 1.0774 0.1645 0.4849 0.073 Uiso calc R 1 H
H28B 1.1747 0.1599 0.3957 0.073 Uiso calc R 1 H
H28C 1.0276 0.1693 0.3694 0.073 Uiso calc R 1 H
Cl1 0.90911(4) 0.05874(3) 0.79712(3) 0.03525(13) Uani d . 1 Cl
N1 0.64362(11) 0.39039(8) 0.54212(9) 0.0207(3) Uani d . 1 N
O1 0.64034(9) 0.46639(6) 0.48395(7) 0.0195(2) Uani d . 1 O
O2 0.88388(10) 0.57721(7) 0.35447(8) 0.0231(2) Uani d . 1 O
H2A 0.935(2) 0.5367(13) 0.3698(15) 0.038(5) Uiso d . 1 H
O3 1.02681(9) 0.44437(6) 0.39678(7) 0.0203(2) Uani d . 1 O
O4 0.98774(9) 0.31151(6) 0.45328(8) 0.0216(2) Uani d . 1 O

loop_
_atom_site_aniso_label
_atom_site_aniso_U_11
_atom_site_aniso_U_22
_atom_site_aniso_U_33
_atom_site_aniso_U_12
_atom_site_aniso_U_13
_atom_site_aniso_U_23
C1 0.0198(7) 0.0261(8) 0.0284(8) -0.0019(6) -0.0016(6) 0.0121(6)
C2 0.0153(7) 0.0310(8) 0.0230(7) -0.0015(6) 0.0030(6) 0.0067(6)
C3 0.0221(7) 0.0425(9) 0.0222(8) 0.0004(7) 0.0005(6) 0.0079(7)
C4 0.0284(8) 0.0490(11) 0.0206(8) -0.0014(7) -0.0011(6) -0.0011(7)
C5 0.0294(8) 0.0367(9) 0.0255(8) -0.0019(7) 0.0033(6) -0.0053(7)
C6 0.0220(7) 0.0283(8) 0.0228(7) 0.0001(6) 0.0043(6) 0.0008(6)
C7 0.0146(7) 0.0266(8) 0.0217(7) -0.0017(6) 0.0038(5) 0.0027(6)
C8 0.0153(7) 0.0213(7) 0.0210(7) -0.0021(5) 0.0025(5) 0.0047(6)
C9 0.0176(7) 0.0199(7) 0.0257(8) -0.0028(5) 0.0009(6) 0.0048(6)
C10 0.0268(8) 0.0208(7) 0.0268(8) -0.0026(6) -0.0035(6) 0.0042(6)
C11 0.0392(9) 0.0240(8) 0.0318(9) -0.0046(7) -0.0072(7) -0.0010(7)
C12 0.0461(10) 0.0183(8) 0.0446(10) -0.0035(7) -0.0076(8) -0.0009(7)
C13 0.0353(9) 0.0182(8) 0.0417(10) -0.0022(6) -0.0067(7) 0.0080(7)
C14 0.0201(7) 0.0224(7) 0.0310(8) -0.0035(6) -0.0007(6) 0.0072(6)
C15 0.0197(7) 0.0169(7) 0.0170(7) -0.0026(5) -0.0001(5) -0.0014(5)
C16 0.0202(7) 0.0151(7) 0.0169(7) -0.0025(5) -0.0008(5) -0.0010(5)
C17 0.0191(7) 0.0180(7) 0.0160(6) -0.0027(5) 0.0002(5) -0.0028(5)
C18 0.0212(7) 0.0168(7) 0.0171(7) -0.0032(5) 0.0011(5) -0.0016(5)
C19 0.0203(7) 0.0187(7) 0.0201(7) -0.0034(5) 0.0014(5) 0.0000(5)
C20 0.0248(7) 0.0182(7) 0.0161(7) -0.0013(6) -0.0007(5) -0.0003(5)
C21 0.0243(7) 0.0218(7) 0.0207(7) -0.0012(6) 0.0010(6) 0.0026(6)
C22 0.0287(8) 0.0222(7) 0.0215(7) 0.0046(6) -0.0008(6) 0.0018(6)
C23 0.0369(9) 0.0163(7) 0.0192(7) -0.0011(6) -0.0029(6) 0.0023(6)
C24 0.0297(8) 0.0215(7) 0.0260(8) -0.0066(6) 0.0007(6) 0.0028(6)
C25 0.0247(8) 0.0207(7) 0.0245(7) -0.0009(6) 0.0010(6) 0.0017(6)
C26 0.0206(7) 0.0170(7) 0.0151(6) -0.0014(5) -0.0019(5) -0.0013(5)
C27 0.0220(7) 0.0228(8) 0.0282(8) 0.0045(6) 0.0052(6) -0.0001(6)
C28 0.0420(11) 0.0364(11) 0.0674(14) 0.0056(8) 0.0116(10) 0.0006(9)
Cl1 0.0362(2) 0.0307(2) 0.0381(2) -0.00373(16) -0.00901(18) 0.01883(17)
N1 0.0226(6) 0.0169(6) 0.0226(6) -0.0013(5) 0.0021(5) 0.0055(5)
O1 0.0192(5) 0.0167(5) 0.0228(5) -0.0007(4) 0.0029(4) 0.0042(4)
O2 0.0205(5) 0.0185(5) 0.0307(6) 0.0005(4) 0.0059(4) 0.0047(4)
O3 0.0188(5) 0.0188(5) 0.0234(5) -0.0024(4) 0.0021(4) 0.0008(4)
O4 0.0218(5) 0.0175(5) 0.0259(5) 0.0014(4) 0.0050(4) 0.0017(4)

loop_
_atom_type_symbol
_atom_type_description
_atom_type_scat_dispersion_real
_atom_type_scat_dispersion_imag
_atom_type_scat_source
C C 0.0033 0.0016 'International Tables Vol C Tables 4.2.6.8 and 6.1.1.4'
H H 0.0000 0.0000 'International Tables Vol C Tables 4.2.6.8 and 6.1.1.4'
N N 0.0061 0.0033 'International Tables Vol C Tables 4.2.6.8 and 6.1.1.4'
O O 0.0106 0.0060 'International Tables Vol C Tables 4.2.6.8 and 6.1.1.4'
Cl Cl 0.1484 0.1585 'International Tables Vol C Tables 4.2.6.8 and 6.1.1.4'

loop_
_geom_angle_atom_site_label_1
_geom_angle_atom_site_label_2
_geom_angle_atom_site_label_3
_geom_angle
C2 C1 C14 123.18(13)
C2 C1 Cl1 118.41(12)
C14 C1 Cl1 118.41(12)
C1 C2 C3 123.47(14)
C1 C2 C7 118.18(14)
C3 C2 C7 118.33(14)
C4 C3 C2 121.02(15)
C4 C3 H3 119.5
C2 C3 H3 119.5
C3 C4 C5 120.78(15)
C3 C4 H4 119.6
C5 C4 H4 119.6
C6 C5 C4 120.37(16)
C6 C5 H5 119.8
C4 C5 H5 119.8
C5 C6 C7 121.12(15)
C5 C6 H6 119.4
C7 C6 H6 119.4
C8 C7 C6 122.24(13)
C8 C7 C2 119.40(14)
C6 C7 C2 118.35(13)
C9 C8 C7 121.50(13)
C9 C8 C15 120.87(13)
C7 C8 C15 117.60(13)
C8 C9 C10 122.06(13)
C8 C9 C14 119.57(14)
C10 C9 C14 118.34(13)
C11 C10 C9 121.24(14)
C11 C10 H10 119.4
C9 C10 H10 119.4
C10 C11 C12 120.24(15)
C10 C11 H11 119.9
C12 C11 H11 119.9
C13 C12 C11 120.68(16)
C13 C12 H12 119.7
C11 C12 H12 119.7
C12 C13 C14 121.15(15)
C12 C13 H13 119.4
C14 C13 H13 119.4
C1 C14 C13 123.56(14)
C1 C14 C9 118.07(14)
C13 C14 C9 118.35(14)
N1 C15 C16 111.56(12)
N1 C15 C8 118.85(12)
C16 C15 C8 129.15(12)
C17 C16 C15 104.09(12)
C17 C16 C26 129.01(13)
C15 C16 C26 126.83(13)
O1 C17 C16 109.02(12)
O1 C17 C18 116.00(12)
C16 C17 C18 134.83(13)
C19 C18 O2 122.06(13)
C19 C18 C17 120.48(13)
O2 C18 C17 117.36(12)
C18 C19 C20 128.63(13)
C18 C19 H19 115.7
C20 C19 H19 115.7
C21 C20 C25 118.00(13)
C21 C20 C19 117.13(13)
C25 C20 C19 124.74(13)
C22 C21 C20 121.40(14)
C22 C21 H21 119.3
C20 C21 H21 119.3
C21 C22 C23 119.90(14)
C21 C22 H22 120.0
C23 C22 H22 120.0
C24 C23 C22 119.50(14)
C24 C23 H23 120.2
C22 C23 H23 120.2
C25 C24 C23 120.87(14)
C25 C24 H24 119.6
C23 C24 H24 119.6
C24 C25 C20 120.29(14)
C24 C25 H25 119.9
C20 C25 H25 119.9
O3 C26 O4 123.99(13)
O3 C26 C16 125.01(13)
O4 C26 C16 110.98(12)
O4 C27 C28 104.30(13)
O4 C27 H27A 110.9
C28 C27 H27A 110.9
O4 C27 H27B 110.9
C28 C27 H27B 110.9
H27A C27 H27B 108.9
C27 C28 H28A 109.5
C27 C28 H28B 109.5
H28A C28 H28B 109.5
C27 C28 H28C 109.5
H28A C28 H28C 109.5
H28B C28 H28C 109.5
C15 N1 O1 105.83(11)
C17 O1 N1 109.45(10)
C18 O2 H2A 110.8(14)
C26 O4 C27 117.89(11)

loop_
_geom_bond_atom_site_label_1
_geom_bond_atom_site_label_2
_geom_bond_distance
C1 C2 1.396(2)
C1 C14 1.403(2)
C1 Cl1 1.7436(15)
C2 C3 1.432(2)
C2 C7 1.440(2)
C3 C4 1.357(3)
C3 H3 0.9500
C4 C5 1.415(2)
C4 H4 0.9500
C5 C6 1.362(2)
C5 H5 0.9500
C6 C7 1.430(2)
C6 H6 0.9500
C7 C8 1.407(2)
C8 C9 1.400(2)
C8 C15 1.4918(19)
C9 C10 1.426(2)
C9 C14 1.439(2)
C10 C11 1.357(2)
C10 H10 0.9500
C11 C12 1.418(2)
C11 H11 0.9500
C12 C13 1.355(3)
C12 H12 0.9500
C13 C14 1.425(2)
C13 H13 0.9500
C15 N1 1.3055(19)
C15 C16 1.4328(19)
C16 C17 1.378(2)
C16 C26 1.4701(19)
C17 O1 1.3456(17)
C17 C18 1.4641(19)
C18 C19 1.347(2)
C18 O2 1.3555(17)
C19 C20 1.4625(19)
C19 H19 0.9500
C20 C21 1.403(2)
C20 C25 1.406(2)
C21 C22 1.384(2)
C21 H21 0.9500
C22 C23 1.390(2)
C22 H22 0.9500
C23 C24 1.388(2)
C23 H23 0.9500
C24 C25 1.387(2)
C24 H24 0.9500
C25 H25 0.9500
C26 O3 1.2234(17)
C26 O4 1.3195(17)
C27 O4 1.4571(17)
C27 C28 1.503(2)
C27 H27A 0.9900
C27 H27B 0.9900
C28 H28A 0.9800
C28 H28B 0.9800
C28 H28C 0.9800
N1 O1 1.4120(15)
O2 H2A 0.86(2)

loop_
_geom_hbond_atom_site_label_D
_geom_hbond_atom_site_label_H
_geom_hbond_atom_site_label_A
_geom_hbond_site_symmetry_A
_geom_hbond_distance_DH
_geom_hbond_distance_HA
_geom_hbond_distance_DA
_geom_hbond_angle_DHA
C19 H19 N1 3_666 0.95 2.68 3.5669(19) 156
C21 H21 N1 3_666 0.95 2.60 3.4849(19) 155
O2 H2A O3 . 0.86(2) 1.77(2) 2.6193(14) 173(2)

loop_
_cod_related_entry_id
_cod_related_entry_database
_cod_related_entry_code
1 ChemSpider 21179798
